data_2224469
loop_
_publ_author_name
'Loh, Wan-Sin'
'Fun, Hoong-Kun'
'Sarveswari, S.'
'Vijayakumar, V.'
'Reddy, B. Palakshi'

_publ_section_title
;
 7-Chloro-3,3-dimethyl-9-phenyl-1,2,3,4-tetrahydroacridin-1-one
;
_journal_coeditor_code TK2581
_journal_issue 12
_journal_name_full 'Acta Crystallographica Section E'
_journal_page_first o3237
_journal_page_last o3238
_journal_paper_doi 10.1107/S1600536809050326
_journal_volume 65
_journal_year 2009
_chemical_formula_iupac 'C21 H18 Cl N O'
_chemical_formula_moiety 'C21 H18 Cl N O'
_chemical_formula_sum 'C21 H18 Cl N O'
_chemical_formula_weight 335.81
_chemical_name_systematic
;
7-Chloro-3,3-dimethyl-9-phenyl-1,2,3,4-tetrahydroacridin-1-one
;
_space_group_IT_number 2
_symmetry_cell_setting triclinic
_symmetry_space_group_name_Hall '-P 1'
_symmetry_space_group_name_H-M 'P -1'
_atom_sites_solution_hydrogens geom
_atom_sites_solution_primary direct
_atom_sites_solution_secondary difmap
_audit_creation_method SHELXL-97
_cell_angle_alpha 79.1620(10)
_cell_angle_beta 63.3890(10)
_cell_angle_gamma 70.9280(10)
_cell_formula_units_Z 2
_cell_length_a 9.83750(10)
_cell_length_b 10.05250(10)
_cell_length_c 10.10760(10)
_cell_measurement_reflns_used 6537
_cell_measurement_temperature 100.00(10)
_cell_measurement_theta_max 32.2
_cell_measurement_theta_min 2.3
_cell_volume 843.588(17)
_computing_cell_refinement 'SAINT (Bruker, 2005)'
_computing_data_collection 'APEX2 (Bruker, 2005)'
_computing_data_reduction 'SAINT (Bruker, 2005)'
_computing_molecular_graphics 'SHELXTL (Sheldrick, 2008)'
_computing_publication_material
;
SHELXTL (Sheldrick, 2008) and PLATON (Spek, 2009)
;
_computing_structure_refinement 'SHELXTL (Sheldrick, 2008)'
_computing_structure_solution 'SHELXTL (Sheldrick, 2008)'
_diffrn_ambient_temperature 100.00(10)
_diffrn_measured_fraction_theta_full 0.993
_diffrn_measured_fraction_theta_max 0.993
_diffrn_measurement_device_type
;
Bruker SMART APEXII CCD area-detector diffractometer
;
_diffrn_measurement_method '\f and \w scans'
_diffrn_radiation_monochromator graphite
_diffrn_radiation_source 'fine-focus sealed tube'
_diffrn_radiation_type MoK\a
_diffrn_radiation_wavelength 0.71073
_diffrn_reflns_av_R_equivalents 0.030
_diffrn_reflns_av_sigmaI/netI 0.035
_diffrn_reflns_limit_h_max 13
_diffrn_reflns_limit_h_min -13
_diffrn_reflns_limit_k_max 14
_diffrn_reflns_limit_k_min -14
_diffrn_reflns_limit_l_max 13
_diffrn_reflns_limit_l_min -14
_diffrn_reflns_number 18373
_diffrn_reflns_theta_full 30.0
_diffrn_reflns_theta_max 30.0
_diffrn_reflns_theta_min 2.2
_diffrn_standards_number 0
_exptl_absorpt_coefficient_mu 0.233
_exptl_absorpt_correction_T_max 0.965
_exptl_absorpt_correction_T_min 0.933
_exptl_absorpt_correction_type multi-scan
_exptl_absorpt_process_details '(<i>SADABS</i>; Bruker, 2005)'
_exptl_crystal_colour colourless
_exptl_crystal_density_diffrn 1.322
_exptl_crystal_density_method 'not measured'
_exptl_crystal_description block
_exptl_crystal_F_000 352
_exptl_crystal_size_max 0.30
_exptl_crystal_size_mid 0.20
_exptl_crystal_size_min 0.15
_refine_diff_density_max 0.47
_refine_diff_density_min -0.29
_refine_ls_extinction_method none
_refine_ls_goodness_of_fit_ref 1.04
_refine_ls_hydrogen_treatment refall
_refine_ls_matrix_type full
_refine_ls_number_parameters 289
_refine_ls_number_reflns 4882
_refine_ls_number_restraints 0
_refine_ls_restrained_S_all 1.04
_refine_ls_R_factor_all 0.059
_refine_ls_R_factor_gt 0.045
_refine_ls_shift/su_max 0.001
_refine_ls_shift/su_max_lt 0.001
_refine_ls_shift/su_mean 0.000
_refine_ls_structure_factor_coef Fsqd
_refine_ls_weighting_details 'calc w=1/[\s^2^(Fo^2^)+(0.0441P)^2^+0.4367P] where P=(Fo^2^+2Fc^2^)/3'
_refine_ls_weighting_scheme calc
_refine_ls_wR_factor_gt 0.102
_refine_ls_wR_factor_ref 0.111
_reflns_number_gt 3915
_reflns_number_total 4882
_reflns_threshold_expression I>2\s(I)
_cod_data_source_file tk2581.cif
_cod_data_source_block I
_cod_depositor_comments
;
The following automatic conversions were performed:
'_symmetry_cell_setting' value 'Triclinic' changed to 'triclinic'
according to '/home/saulius/struct/CIF-dictionaries/cif_core.dic'
dictionary named 'cif_core.dic' version 2.4.1 from 2010-06-29.

Automatic conversion script
Id: cif_fix_enum 1527 2010-12-29 10:47:43Z saulius 

The following automatic conversions were performed:

'_symmetry_cell_setting' value 'Triclinic' changed to 'triclinic'
according to /home/saulius/struct/CIF-dictionaries/cif_core.dic
dictionary named 'cif_core.dic' version 2.4.1 from 2010-06-29.

Automatic conversion script
Id: cif_fix_values 1715 2011-07-08 13:25:40Z adriana 
;
_cod_original_cell_volume 843.589(15)
_cod_database_code 2224469
_cod_database_fobs_code 2224469

loop_
_symmetry_equiv_pos_as_xyz
'x, y, z'
'-x, -y, -z'

loop_
_atom_site_type_symbol
_atom_site_label
_atom_site_fract_x
_atom_site_fract_y
_atom_site_fract_z
_atom_site_U_iso_or_equiv
_atom_site_adp_type
_atom_site_calc_flag
_atom_site_refinement_flags
_atom_site_occupancy
_atom_site_disorder_assembly
_atom_site_disorder_group
Cl Cl1 1.00497(5) 0.24082(4) 0.06504(4) 0.03117(11) Uani d . 1 . .
O O1 0.66039(14) 0.51264(12) 0.86939(12) 0.0328(3) Uani d . 1 . .
N N1 0.55017(13) 0.70933(12) 0.44602(12) 0.0164(2) Uani d . 1 . .
C C1 0.65323(15) 0.59559(14) 0.36408(14) 0.0165(3) Uani d . 1 . .
C C2 0.67188(17) 0.59806(16) 0.21588(15) 0.0205(3) Uani d . 1 . .
C C3 0.77851(18) 0.49116(16) 0.12519(16) 0.0230(3) Uani d . 1 . .
C C4 0.87017(17) 0.37689(15) 0.18098(15) 0.0214(3) Uani d . 1 . .
C C5 0.85517(16) 0.36841(15) 0.32311(15) 0.0194(3) Uani d . 1 . .
C C6 0.74409(15) 0.47799(14) 0.41947(14) 0.0159(3) Uani d . 1 . .
C C7 0.72349(15) 0.47749(14) 0.56874(14) 0.0152(2) Uani d . 1 . .
C C8 0.61798(15) 0.59343(14) 0.65057(14) 0.0157(2) Uani d . 1 . .
C C9 0.58812(16) 0.60312(15) 0.80857(15) 0.0190(3) Uani d . 1 . .
C C10 0.46337(18) 0.73000(15) 0.89036(15) 0.0214(3) Uani d . 1 . .
C C11 0.45479(17) 0.86542(14) 0.79119(15) 0.0192(3) Uani d . 1 . .
C C12 0.41995(16) 0.83686(14) 0.66761(15) 0.0177(3) Uani d . 1 . .
C C13 0.53443(15) 0.70831(14) 0.58292(14) 0.0150(2) Uani d . 1 . .
C C14 0.81958(15) 0.35147(14) 0.62420(14) 0.0163(3) Uani d . 1 . .
C C15 0.78844(16) 0.22131(15) 0.64521(16) 0.0203(3) Uani d . 1 . .
C C16 0.88422(18) 0.10146(16) 0.68699(18) 0.0250(3) Uani d . 1 . .
C C17 1.01186(18) 0.11037(16) 0.70617(18) 0.0260(3) Uani d . 1 . .
C C18 1.04371(17) 0.23964(16) 0.68430(17) 0.0239(3) Uani d . 1 . .
C C19 0.94831(16) 0.35960(15) 0.64384(15) 0.0198(3) Uani d . 1 . .
C C20 0.6109(2) 0.90496(18) 0.72693(19) 0.0273(3) Uani d . 1 . .
C C21 0.3203(2) 0.98557(16) 0.88205(18) 0.0274(3) Uani d . 1 . .
H H12B 0.4182(19) 0.9185(18) 0.5958(19) 0.020(4) Uiso d . 1 . .
H H12A 0.313(2) 0.8231(17) 0.7114(18) 0.020(4) Uiso d . 1 . .
H H5 0.920(2) 0.2884(19) 0.3566(19) 0.027(5) Uiso d . 1 . .
H H19 0.967(2) 0.4527(18) 0.6301(19) 0.022(4) Uiso d . 1 . .
H H3 0.791(2) 0.4926(19) 0.025(2) 0.032(5) Uiso d . 1 . .
H H15 0.702(2) 0.2166(18) 0.6296(19) 0.026(4) Uiso d . 1 . .
H H20C 0.700(2) 0.8310(18) 0.664(2) 0.025(4) Uiso d . 1 . .
H H17 1.077(2) 0.0280(19) 0.733(2) 0.030(5) Uiso d . 1 . .
H H18 1.130(2) 0.2447(19) 0.698(2) 0.029(5) Uiso d . 1 . .
H H21C 0.312(2) 1.073(2) 0.819(2) 0.031(5) Uiso d . 1 . .
H H10B 0.484(2) 0.7408(19) 0.974(2) 0.034(5) Uiso d . 1 . .
H H2 0.608(2) 0.681(2) 0.183(2) 0.033(5) Uiso d . 1 . .
H H10A 0.361(2) 0.7063(18) 0.933(2) 0.026(4) Uiso d . 1 . .
H H16 0.863(2) 0.011(2) 0.703(2) 0.030(5) Uiso d . 1 . .
H H21B 0.215(2) 0.962(2) 0.928(2) 0.035(5) Uiso d . 1 . .
H H21A 0.342(2) 1.006(2) 0.963(2) 0.037(5) Uiso d . 1 . .
H H20B 0.635(2) 0.918(2) 0.807(2) 0.040(5) Uiso d . 1 . .
H H20A 0.602(2) 0.994(2) 0.671(2) 0.039(5) Uiso d . 1 . .

loop_
_atom_site_aniso_label
_atom_site_aniso_U_11
_atom_site_aniso_U_22
_atom_site_aniso_U_33
_atom_site_aniso_U_12
_atom_site_aniso_U_13
_atom_site_aniso_U_23
Cl1 0.0372(2) 0.0252(2) 0.02082(18) -0.00849(15) -0.00046(15) -0.00871(14)
O1 0.0348(6) 0.0349(6) 0.0200(5) 0.0068(5) -0.0154(5) -0.0010(5)
N1 0.0181(5) 0.0169(5) 0.0169(5) -0.0055(4) -0.0098(4) 0.0005(4)
C1 0.0182(6) 0.0181(6) 0.0170(6) -0.0083(5) -0.0090(5) 0.0006(5)
C2 0.0250(7) 0.0232(7) 0.0181(6) -0.0102(6) -0.0115(5) 0.0016(5)
C3 0.0302(7) 0.0268(8) 0.0157(6) -0.0138(6) -0.0086(6) -0.0010(5)
C4 0.0235(7) 0.0195(7) 0.0184(6) -0.0093(5) -0.0024(5) -0.0054(5)
C5 0.0196(6) 0.0173(7) 0.0200(6) -0.0061(5) -0.0065(5) -0.0006(5)
C6 0.0167(6) 0.0167(6) 0.0171(6) -0.0076(5) -0.0077(5) -0.0002(5)
C7 0.0144(6) 0.0158(6) 0.0172(6) -0.0066(5) -0.0075(5) 0.0019(5)
C8 0.0169(6) 0.0168(6) 0.0154(6) -0.0058(5) -0.0084(5) 0.0012(5)
C9 0.0214(6) 0.0206(7) 0.0162(6) -0.0064(5) -0.0092(5) 0.0013(5)
C10 0.0282(7) 0.0194(7) 0.0157(6) -0.0044(6) -0.0097(6) -0.0014(5)
C11 0.0256(7) 0.0164(6) 0.0179(6) -0.0060(5) -0.0105(5) -0.0015(5)
C12 0.0202(6) 0.0155(6) 0.0191(6) -0.0033(5) -0.0109(5) -0.0003(5)
C13 0.0160(6) 0.0151(6) 0.0165(6) -0.0058(5) -0.0082(5) 0.0002(5)
C14 0.0160(6) 0.0165(6) 0.0154(6) -0.0036(5) -0.0065(5) 0.0002(5)
C15 0.0186(6) 0.0187(7) 0.0249(7) -0.0053(5) -0.0107(5) 0.0004(5)
C16 0.0246(7) 0.0164(7) 0.0336(8) -0.0057(6) -0.0133(6) 0.0026(6)
C17 0.0211(7) 0.0211(7) 0.0324(8) -0.0024(6) -0.0131(6) 0.0054(6)
C18 0.0175(6) 0.0270(8) 0.0284(7) -0.0067(6) -0.0119(6) 0.0035(6)
C19 0.0195(6) 0.0192(7) 0.0211(6) -0.0071(5) -0.0089(5) 0.0024(5)
C20 0.0338(8) 0.0263(8) 0.0308(8) -0.0141(7) -0.0179(7) 0.0006(6)
C21 0.0376(9) 0.0194(7) 0.0233(7) -0.0019(6) -0.0134(7) -0.0056(6)

loop_
_atom_type_symbol
_atom_type_description
_atom_type_scat_dispersion_real
_atom_type_scat_dispersion_imag
_atom_type_scat_source
C C 0.0033 0.0016 'International Tables Vol C Tables 4.2.6.8 and 6.1.1.4'
H H 0.0000 0.0000 'International Tables Vol C Tables 4.2.6.8 and 6.1.1.4'
N N 0.0061 0.0033 'International Tables Vol C Tables 4.2.6.8 and 6.1.1.4'
O O 0.0106 0.0060 'International Tables Vol C Tables 4.2.6.8 and 6.1.1.4'
Cl Cl 0.1484 0.1585 'International Tables Vol C Tables 4.2.6.8 and 6.1.1.4'

loop_
_geom_angle_atom_site_label_1
_geom_angle_atom_site_label_2
_geom_angle_atom_site_label_3
_geom_angle_site_symmetry_1
_geom_angle_site_symmetry_3
_geom_angle
_geom_angle_publ_flag
C13 N1 C1 . . 118.00(11) ?
N1 C1 C6 . . 122.92(12) ?
N1 C1 C2 . . 117.86(12) ?
C6 C1 C2 . . 119.21(12) ?
C3 C2 C1 . . 121.05(13) ?
C3 C2 H2 . . 123.0(11) ?
C1 C2 H2 . . 115.9(11) ?
C2 C3 C4 . . 118.94(13) ?
C2 C3 H3 . . 121.0(11) ?
C4 C3 H3 . . 120.0(11) ?
C5 C4 C3 . . 122.32(13) ?
C5 C4 Cl1 . . 119.04(11) ?
C3 C4 Cl1 . . 118.64(11) ?
C4 C5 C6 . . 119.59(13) ?
C4 C5 H5 . . 119.5(11) ?
C6 C5 H5 . . 120.9(11) ?
C1 C6 C5 . . 118.86(12) ?
C1 C6 C7 . . 118.33(12) ?
C5 C6 C7 . . 122.77(12) ?
C8 C7 C6 . . 118.01(11) ?
C8 C7 C14 . . 124.97(11) ?
C6 C7 C14 . . 117.02(11) ?
C7 C8 C13 . . 119.21(11) ?
C7 C8 C9 . . 122.07(11) ?
C13 C8 C9 . . 118.72(12) ?
O1 C9 C8 . . 121.74(13) ?
O1 C9 C10 . . 120.60(12) ?
C8 C9 C10 . . 117.65(11) ?
C9 C10 C11 . . 113.43(12) ?
C9 C10 H10B . . 107.8(11) ?
C11 C10 H10B . . 111.5(11) ?
C9 C10 H10A . . 106.2(10) ?
C11 C10 H10A . . 109.8(10) ?
H10B C10 H10A . . 107.7(15) ?
C21 C11 C12 . . 109.62(12) ?
C21 C11 C20 . . 109.35(12) ?
C12 C11 C20 . . 110.87(12) ?
C21 C11 C10 . . 109.44(12) ?
C12 C11 C10 . . 106.87(11) ?
C20 C11 C10 . . 110.65(12) ?
C13 C12 C11 . . 114.16(11) ?
C13 C12 H12B . . 108.2(10) ?
C11 C12 H12B . . 111.5(10) ?
C13 C12 H12A . . 107.6(10) ?
C11 C12 H12A . . 108.9(10) ?
H12B C12 H12A . . 106.2(13) ?
N1 C13 C8 . . 123.51(12) ?
N1 C13 C12 . . 115.64(11) ?
C8 C13 C12 . . 120.85(11) ?
C19 C14 C15 . . 119.32(12) ?
C19 C14 C7 . . 120.81(12) ?
C15 C14 C7 . . 119.67(12) ?
C16 C15 C14 . . 120.08(13) ?
C16 C15 H15 . . 121.3(11) ?
C14 C15 H15 . . 118.6(11) ?
C17 C16 C15 . . 120.26(14) ?
C17 C16 H16 . . 119.0(11) ?
C15 C16 H16 . . 120.7(11) ?
C16 C17 C18 . . 119.75(13) ?
C16 C17 H17 . . 119.3(11) ?
C18 C17 H17 . . 121.0(11) ?
C19 C18 C17 . . 120.37(14) ?
C19 C18 H18 . . 120.5(11) ?
C17 C18 H18 . . 119.1(11) ?
C18 C19 C14 . . 120.22(13) ?
C18 C19 H19 . . 121.7(10) ?
C14 C19 H19 . . 118.0(10) ?
C11 C20 H20C . . 111.5(10) ?
C11 C20 H20B . . 110.4(12) ?
H20C C20 H20B . . 108.1(15) ?
C11 C20 H20A . . 110.4(12) ?
H20C C20 H20A . . 110.1(16) ?
H20B C20 H20A . . 106.1(17) ?
C11 C21 H21C . . 110.1(11) ?
C11 C21 H21B . . 111.3(11) ?
H21C C21 H21B . . 108.7(15) ?
C11 C21 H21A . . 110.5(11) ?
H21C C21 H21A . . 107.0(15) ?
H21B C21 H21A . . 109.1(16) ?

loop_
_geom_bond_atom_site_label_1
_geom_bond_atom_site_label_2
_geom_bond_site_symmetry_2
_geom_bond_distance
_geom_bond_publ_flag
Cl1 C4 . 1.7402(14) ?
O1 C9 . 1.2122(17) ?
N1 C13 . 1.3200(16) ?
N1 C1 . 1.3665(17) ?
C1 C6 . 1.4209(18) ?
C1 C2 . 1.4216(18) ?
C2 C3 . 1.367(2) ?
C2 H2 . 0.965(19) ?
C3 C4 . 1.409(2) ?
C3 H3 . 0.966(19) ?
C4 C5 . 1.366(2) ?
C5 C6 . 1.4210(19) ?
C5 H5 . 0.962(18) ?
C6 C7 . 1.4288(18) ?
C7 C8 . 1.3866(18) ?
C7 C14 . 1.4959(17) ?
C8 C13 . 1.4363(17) ?
C8 C9 . 1.5052(18) ?
C9 C10 . 1.510(2) ?
C10 C11 . 1.5339(19) ?
C10 H10B . 0.99(2) ?
C10 H10A . 0.996(18) ?
C11 C21 . 1.529(2) ?
C11 C12 . 1.5306(19) ?
C11 C20 . 1.532(2) ?
C12 C13 . 1.5075(18) ?
C12 H12B . 0.989(17) ?
C12 H12A . 0.987(17) ?
C14 C19 . 1.3960(19) ?
C14 C15 . 1.3965(19) ?
C15 C16 . 1.3931(19) ?
C15 H15 . 0.944(18) ?
C16 C17 . 1.386(2) ?
C16 H16 . 0.969(19) ?
C17 C18 . 1.390(2) ?
C17 H17 . 0.944(18) ?
C18 C19 . 1.3859(19) ?
C18 H18 . 0.936(19) ?
C19 H19 . 0.986(17) ?
C20 H20C . 0.989(18) ?
C20 H20B . 0.98(2) ?
C20 H20A . 0.97(2) ?
C21 H21C . 0.987(19) ?
C21 H21B . 1.02(2) ?
C21 H21A . 1.00(2) ?

loop_
_geom_hbond_atom_site_label_D
_geom_hbond_atom_site_label_H
_geom_hbond_atom_site_label_A
_geom_hbond_site_symmetry_A
_geom_hbond_distance_DH
_geom_hbond_distance_HA
_geom_hbond_distance_DA
_geom_hbond_angle_DHA
_geom_hbond_publ_flag
C3 H3 O1 1_554 0.962(19) 2.39(2) 3.225(2) 145.6(17) yes

loop_
_geom_torsion_atom_site_label_1
_geom_torsion_atom_site_label_2
_geom_torsion_atom_site_label_3
_geom_torsion_atom_site_label_4
_geom_torsion_site_symmetry_1
_geom_torsion_site_symmetry_2
_geom_torsion_site_symmetry_3
_geom_torsion_site_symmetry_4
_geom_torsion
_geom_torsion_publ_flag
C13 N1 C1 C6 . . . . -0.51(19) ?
C13 N1 C1 C2 . . . . -178.97(12) ?
N1 C1 C2 C3 . . . . 176.78(13) ?
C6 C1 C2 C3 . . . . -1.7(2) ?
C1 C2 C3 C4 . . . . 0.3(2) ?
C2 C3 C4 C5 . . . . 0.7(2) ?
C2 C3 C4 Cl1 . . . . 179.70(11) ?
C3 C4 C5 C6 . . . . -0.2(2) ?
Cl1 C4 C5 C6 . . . . -179.21(10) ?
N1 C1 C6 C5 . . . . -176.26(12) ?
C2 C1 C6 C5 . . . . 2.18(19) ?
N1 C1 C6 C7 . . . . 1.61(19) ?
C2 C1 C6 C7 . . . . -179.94(12) ?
C4 C5 C6 C1 . . . . -1.2(2) ?
C4 C5 C6 C7 . . . . -179.02(13) ?
C1 C6 C7 C8 . . . . -1.27(18) ?
C5 C6 C7 C8 . . . . 176.52(12) ?
C1 C6 C7 C14 . . . . 179.35(11) ?
C5 C6 C7 C14 . . . . -2.86(19) ?
C6 C7 C8 C13 . . . . -0.03(18) ?
C14 C7 C8 C13 . . . . 179.29(12) ?
C6 C7 C8 C9 . . . . -179.91(12) ?
C14 C7 C8 C9 . . . . -0.6(2) ?
C7 C8 C9 O1 . . . . 3.4(2) ?
C13 C8 C9 O1 . . . . -176.50(14) ?
C7 C8 C9 C10 . . . . -176.29(13) ?
C13 C8 C9 C10 . . . . 3.83(18) ?
O1 C9 C10 C11 . . . . 145.52(14) ?
C8 C9 C10 C11 . . . . -34.80(18) ?
C9 C10 C11 C21 . . . . 177.24(12) ?
C9 C10 C11 C12 . . . . 58.62(16) ?
C9 C10 C11 C20 . . . . -62.19(16) ?
C21 C11 C12 C13 . . . . -172.63(12) ?
C20 C11 C12 C13 . . . . 66.54(15) ?
C10 C11 C12 C13 . . . . -54.13(15) ?
C1 N1 C13 C8 . . . . -0.93(19) ?
C1 N1 C13 C12 . . . . 179.64(11) ?
C7 C8 C13 N1 . . . . 1.2(2) ?
C9 C8 C13 N1 . . . . -178.91(12) ?
C7 C8 C13 C12 . . . . -179.39(12) ?
C9 C8 C13 C12 . . . . 0.50(18) ?
C11 C12 C13 N1 . . . . -154.25(12) ?
C11 C12 C13 C8 . . . . 26.30(18) ?
C8 C7 C14 C19 . . . . -72.90(18) ?
C6 C7 C14 C19 . . . . 106.43(15) ?
C8 C7 C14 C15 . . . . 112.34(15) ?
C6 C7 C14 C15 . . . . -68.33(16) ?
C19 C14 C15 C16 . . . . 0.7(2) ?
C7 C14 C15 C16 . . . . 175.57(13) ?
C14 C15 C16 C17 . . . . -0.8(2) ?
C15 C16 C17 C18 . . . . 0.3(2) ?
C16 C17 C18 C19 . . . . 0.2(2) ?
C17 C18 C19 C14 . . . . -0.2(2) ?
C15 C14 C19 C18 . . . . -0.2(2) ?
C7 C14 C19 C18 . . . . -175.01(13) ?

loop_
_cod_related_entry_id
_cod_related_entry_database
_cod_related_entry_code
1 ChemSpider 9557005
